data_4126946
loop_
_publ_author_name
'Kundu, Subrata'
'Sinhababu, Soumen'
'Luebben, Anna V.'
'Mondal, Totan'
'Koley, Debasis'
'Dittrich, Birger'
'Roesky, Herbert W.'

_publ_section_title
;
 Reagent for Introducing Base-Stabilized Phosphorus Atoms into Organic and
 Inorganic Compounds.
;
_journal_name_full 'Journal of the American Chemical Society'
_journal_paper_doi 10.1021/jacs.7b11977
_journal_year 2017
_chemical_formula_moiety 'C20 H31 Cl3 Ge N P'
_chemical_formula_sum 'C20 H31 Cl3 Ge N P'
_chemical_formula_weight 495.37
_space_group_crystal_system monoclinic
_space_group_IT_number 14
_space_group_name_Hall '-P 2yn'
_space_group_name_H-M_alt 'P 1 21/n 1'
_symmetry_space_group_name_Hall '-P 2yn'
_symmetry_space_group_name_H-M 'P 1 21/n 1'
_atom_sites_solution_hydrogens geom
_audit_creation_method SHELXL-2014/6
_cell_angle_alpha 90
_cell_angle_beta 93.664(19)
_cell_angle_gamma 90
_cell_formula_units_Z 4
_cell_length_a 10.688(2)
_cell_length_b 14.520(4)
_cell_length_c 15.294(5)
_cell_measurement_reflns_used 45035
_cell_measurement_temperature 100(2)
_cell_measurement_theta_max 27.1
_cell_measurement_theta_min 4.818
_cell_volume 2368.6(11)
_computing_cell_refinement 'XDS (Kabsch, 2010)'
_computing_data_collection 'XDS (Kabsch, 2010)'
_computing_molecular_graphics 'SHELXLE (Huebschle, 2011)'
_computing_publication_material 'enCIFer 1.5.1, CCDC, 2015'
_computing_structure_refinement 'SHELXL-2014 (Sheldrick, 2014)'
_computing_structure_solution 'SHELXS-97 (Sheldrick, 2008)'
_diffrn_ambient_temperature 100(2)
_diffrn_measured_fraction_theta_full 0.984
_diffrn_measured_fraction_theta_max 0.991
_diffrn_measurement_device_type 'Microdiffractometer at PetraIII'
_diffrn_measurement_method '\f scans'
_diffrn_radiation_type synchrotron
_diffrn_radiation_wavelength 0.6199
_diffrn_reflns_av_R_equivalents 0.1397
_diffrn_reflns_av_unetI/netI 0.0970
_diffrn_reflns_Laue_measured_fraction_full 0.984
_diffrn_reflns_Laue_measured_fraction_max 0.991
_diffrn_reflns_limit_h_max 15
_diffrn_reflns_limit_h_min -15
_diffrn_reflns_limit_k_max 21
_diffrn_reflns_limit_k_min -21
_diffrn_reflns_limit_l_max 22
_diffrn_reflns_limit_l_min -22
_diffrn_reflns_number 47409
_diffrn_reflns_point_group_measured_fraction_full 0.984
_diffrn_reflns_point_group_measured_fraction_max 0.991
_diffrn_reflns_theta_full 21.835
_diffrn_reflns_theta_max 27.113
_diffrn_reflns_theta_min 4.818
_diffrn_source 'monochromated X-rays beamline PX11@PetraIII'
_exptl_absorpt_coefficient_mu 1.169
_exptl_absorpt_correction_T_max 0.9656
_exptl_absorpt_correction_T_min 0.8164
_exptl_absorpt_correction_type empirical
_exptl_absorpt_process_details
;
SADABS version 2016/1, multi-scan. (G. M. Sheldrick, 2016)
;
_exptl_crystal_colour yellow
_exptl_crystal_density_diffrn 1.389
_exptl_crystal_description needle
_exptl_crystal_F_000 1024
_exptl_crystal_size_max 0.12
_exptl_crystal_size_mid 0.08
_exptl_crystal_size_min 0.07
_refine_diff_density_max 1.057
_refine_diff_density_min -0.783
_refine_diff_density_rms 0.157
_refine_ls_extinction_coef 0.066(4)
_refine_ls_extinction_expression Fc^*^=kFc[1+0.001xFc^2^\l^3^/sin(2\q)]^-1/4^
_refine_ls_extinction_method SHELXL
_refine_ls_goodness_of_fit_ref 1.045
_refine_ls_hydrogen_treatment constr
_refine_ls_matrix_type full
_refine_ls_number_parameters 244
_refine_ls_number_reflns 7827
_refine_ls_number_restraints 0
_refine_ls_restrained_S_all 1.045
_refine_ls_R_factor_all 0.0490
_refine_ls_R_factor_gt 0.0486
_refine_ls_shift/su_max 0.001
_refine_ls_shift/su_mean 0.000
_refine_ls_structure_factor_coef Fsqd
_refine_ls_weighting_details 'w=1/[\s^2^(Fo^2^)+(0.0561P)^2^+0.2874P] where P=(Fo^2^+2Fc^2^)/3'
_refine_ls_weighting_scheme calc
_refine_ls_wR_factor_gt 0.1196
_refine_ls_wR_factor_ref 0.1203
_reflns_Friedel_coverage 0.000
_reflns_number_gt 7622
_reflns_number_total 7827
_reflns_threshold_expression 'I > 2\s(I)'
_cod_data_source_file ja7b11977_si_003.cif
_cod_data_source_block skr100
_cod_original_cell_volume 2368.5(11)
_cod_database_code 4126946
_shelx_space_group_comment
;
The symmetry employed for this shelxl refinement is uniquely defined
by the following loop, which should always be used as a source of
symmetry information in preference to the above space-group names.
They are only intended as comments.
;
_shelxl_version_number 2014/6

loop_
_space_group_symop_operation_xyz
'x, y, z'
'-x+1/2, y+1/2, -z+1/2'
'-x, -y, -z'
'x-1/2, -y-1/2, z-1/2'

loop_
_atom_site_label
_atom_site_type_symbol
_atom_site_fract_x
_atom_site_fract_y
_atom_site_fract_z
_atom_site_U_iso_or_equiv
_atom_site_adp_type
_atom_site_occupancy
_atom_site_site_symmetry_order
_atom_site_calc_flag
_atom_site_refinement_flags_posn
_atom_site_refinement_flags_adp
Ge1 Ge 0.39638(2) 0.32715(2) 0.16691(2) 0.01104(8) Uani 1 1 d . .
N1 N 0.65491(8) 0.55645(7) 0.25895(6) 0.00888(17) Uani 1 1 d . .
P1 P 0.58480(3) 0.39521(2) 0.19113(2) 0.01221(9) Uani 1 1 d . .
C1 C 0.55860(10) 0.51139(8) 0.21865(7) 0.00904(18) Uani 1 1 d . .
Cl1 Cl 0.25522(3) 0.35766(3) 0.06266(2) 0.02582(10) Uani 1 1 d . .
Cl2 Cl 0.28706(3) 0.30779(2) 0.28018(2) 0.02138(9) Uani 1 1 d . .
C2 C 0.45023(10) 0.57835(8) 0.19783(8) 0.0118(2) Uani 1 1 d . .
C3 C 0.49149(12) 0.66350(8) 0.25316(9) 0.0145(2) Uani 1 1 d . .
H3A H 0.4683 0.7207 0.2209 0.017 Uiso 1 1 calc R U
H3B H 0.4495 0.6636 0.3090 0.017 Uiso 1 1 calc R U
Cl3 Cl 0.44871(3) 0.18765(2) 0.13513(2) 0.01823(9) Uani 1 1 d . .
C6 C 0.44000(13) 0.59830(10) 0.09882(9) 0.0194(2) Uani 1 1 d . .
H6A H 0.4168 0.5417 0.0668 0.029 Uiso 1 1 calc R U
H6B H 0.5209 0.6205 0.0806 0.029 Uiso 1 1 calc R U
H6C H 0.3757 0.6454 0.0860 0.029 Uiso 1 1 calc R U
C5 C 0.32330(11) 0.54421(9) 0.22606(9) 0.0155(2) Uani 1 1 d . .
H5A H 0.2638 0.5956 0.2248 0.023 Uiso 1 1 calc R U
H5B H 0.3335 0.5192 0.2856 0.023 Uiso 1 1 calc R U
H5C H 0.2914 0.4959 0.1858 0.023 Uiso 1 1 calc R U
C4 C 0.63375(11) 0.65844(8) 0.27116(8) 0.0115(2) Uani 1 1 d . .
C7 C 0.67526(13) 0.68884(9) 0.36401(9) 0.0172(2) Uani 1 1 d . .
H7A H 0.7652 0.6771 0.3750 0.026 Uiso 1 1 calc R U
H7B H 0.6285 0.6542 0.4062 0.026 Uiso 1 1 calc R U
H7C H 0.6588 0.7548 0.3705 0.026 Uiso 1 1 calc R U
C9 C 0.77000(10) 0.50994(8) 0.28975(7) 0.00880(18) Uani 1 1 d . .
C8 C 0.70464(12) 0.71506(9) 0.20635(9) 0.0163(2) Uani 1 1 d . .
H8A H 0.6789 0.6959 0.1464 0.025 Uiso 1 1 calc R U
H8B H 0.7950 0.7051 0.2173 0.025 Uiso 1 1 calc R U
H8C H 0.6856 0.7805 0.2137 0.025 Uiso 1 1 calc R U
C10 C 0.87023(10) 0.50244(8) 0.23466(7) 0.00978(19) Uani 1 1 d . .
C11 C 0.98055(10) 0.45959(9) 0.26844(8) 0.0128(2) Uani 1 1 d . .
H11 H 1.0493 0.4536 0.2325 0.015 Uiso 1 1 calc R U
C12 C 0.99110(10) 0.42576(9) 0.35349(8) 0.0139(2) Uani 1 1 d . .
H12 H 1.0675 0.3987 0.3759 0.017 Uiso 1 1 calc R U
C13 C 0.88984(11) 0.43152(9) 0.40579(8) 0.0133(2) Uani 1 1 d . .
H13 H 0.8976 0.4075 0.4637 0.016 Uiso 1 1 calc R U
C14 C 0.77663(10) 0.47202(8) 0.37508(7) 0.01043(19) Uani 1 1 d . .
C15 C 0.86500(10) 0.53569(8) 0.14024(7) 0.01117(19) Uani 1 1 d . .
H15 H 0.7824 0.5666 0.1270 0.013 Uiso 1 1 calc R U
C16 C 0.96952(11) 0.60594(9) 0.12566(8) 0.0157(2) Uani 1 1 d . .
H16A H 0.9570 0.6322 0.0667 0.024 Uiso 1 1 calc R U
H16B H 1.0512 0.5751 0.1317 0.024 Uiso 1 1 calc R U
H16C H 0.9670 0.6552 0.1693 0.024 Uiso 1 1 calc R U
C17 C 0.87469(12) 0.45413(9) 0.07680(8) 0.0155(2) Uani 1 1 d . .
H17A H 0.8686 0.4768 0.0163 0.023 Uiso 1 1 calc R U
H17B H 0.8063 0.4107 0.0851 0.023 Uiso 1 1 calc R U
H17C H 0.9553 0.4230 0.0886 0.023 Uiso 1 1 calc R U
C18 C 0.66666(11) 0.46814(9) 0.43306(8) 0.0135(2) Uani 1 1 d . .
H18 H 0.5958 0.5040 0.4040 0.016 Uiso 1 1 calc R U
C19 C 0.69935(13) 0.51081(12) 0.52367(9) 0.0227(3) Uani 1 1 d . .
H19A H 0.7309 0.5736 0.5165 0.034 Uiso 1 1 calc R U
H19B H 0.7639 0.4735 0.5552 0.034 Uiso 1 1 calc R U
H19C H 0.6241 0.5126 0.5570 0.034 Uiso 1 1 calc R U
C20 C 0.62277(13) 0.36814(10) 0.44398(10) 0.0211(3) Uani 1 1 d . .
H20A H 0.5962 0.3426 0.3865 0.032 Uiso 1 1 calc R U
H20B H 0.5522 0.3669 0.4819 0.032 Uiso 1 1 calc R U
H20C H 0.6920 0.3313 0.4706 0.032 Uiso 1 1 calc R U

loop_
_atom_site_aniso_label
_atom_site_aniso_U_11
_atom_site_aniso_U_22
_atom_site_aniso_U_33
_atom_site_aniso_U_23
_atom_site_aniso_U_13
_atom_site_aniso_U_12
Ge1 0.00945(10) 0.00981(10) 0.01341(10) -0.00082(3) -0.00286(6) -0.00147(3)
N1 0.0067(4) 0.0074(4) 0.0123(4) -0.0001(3) -0.0015(3) 0.0006(3)
P1 0.00833(14) 0.00890(15) 0.01928(16) -0.00232(10) -0.00002(10) -0.00021(9)
C1 0.0075(4) 0.0093(4) 0.0101(4) 0.0010(3) -0.0004(3) -0.0001(3)
Cl1 0.02656(18) 0.02087(18) 0.02750(18) -0.00216(12) -0.01787(13) 0.00190(12)
Cl2 0.01938(16) 0.01796(16) 0.02793(17) -0.00030(11) 0.01033(12) -0.00486(11)
C2 0.0084(4) 0.0102(5) 0.0166(5) 0.0009(4) -0.0018(3) 0.0009(4)
C3 0.0096(5) 0.0099(5) 0.0238(6) -0.0013(4) -0.0007(4) 0.0020(4)
Cl3 0.01943(16) 0.01144(14) 0.02323(16) -0.00497(10) -0.00317(11) 0.00001(10)
C6 0.0198(6) 0.0198(6) 0.0178(5) 0.0067(4) -0.0044(4) 0.0006(5)
C5 0.0074(4) 0.0147(5) 0.0243(6) -0.0014(4) -0.0003(4) 0.0002(4)
C4 0.0091(4) 0.0069(4) 0.0183(5) -0.0010(4) -0.0008(4) 0.0007(4)
C7 0.0174(5) 0.0134(5) 0.0205(6) -0.0055(4) -0.0008(4) -0.0014(4)
C9 0.0069(4) 0.0086(4) 0.0107(4) -0.0001(3) -0.0011(3) 0.0008(3)
C8 0.0146(5) 0.0092(5) 0.0252(6) 0.0025(4) 0.0015(4) -0.0016(4)
C10 0.0068(4) 0.0110(5) 0.0114(4) -0.0001(3) -0.0002(3) -0.0006(3)
C11 0.0077(4) 0.0148(5) 0.0159(5) 0.0007(4) 0.0010(3) 0.0013(4)
C12 0.0085(4) 0.0167(5) 0.0160(5) 0.0010(4) -0.0030(4) 0.0027(4)
C13 0.0114(4) 0.0159(5) 0.0125(4) 0.0013(4) -0.0013(3) 0.0028(4)
C14 0.0094(4) 0.0114(5) 0.0103(4) 0.0003(3) 0.0000(3) 0.0010(4)
C15 0.0095(4) 0.0126(5) 0.0115(4) 0.0011(3) 0.0013(3) -0.0003(4)
C16 0.0129(5) 0.0186(6) 0.0158(5) 0.0029(4) 0.0018(4) -0.0032(4)
C17 0.0167(5) 0.0155(6) 0.0144(5) -0.0010(4) 0.0023(4) 0.0002(4)
C18 0.0121(4) 0.0171(5) 0.0114(4) 0.0017(4) 0.0018(3) 0.0033(4)
C19 0.0212(6) 0.0346(8) 0.0124(5) -0.0026(5) 0.0016(4) 0.0082(5)
C20 0.0196(5) 0.0204(6) 0.0241(6) 0.0086(5) 0.0075(5) 0.0016(5)

loop_
_atom_type_symbol
_atom_type_description
_atom_type_scat_dispersion_real
_atom_type_scat_dispersion_imag
_atom_type_scat_source
C C 0.0022 0.0012 'International Tables Vol C Tables 4.2.6.8 and 6.1.1.4'
H H 0.0000 0.0000 'International Tables Vol C Tables 4.2.6.8 and 6.1.1.4'
N N 0.0046 0.0025 'International Tables Vol C Tables 4.2.6.8 and 6.1.1.4'
P P 0.0820 0.0727 'International Tables Vol C Tables 4.2.6.8 and 6.1.1.4'
Ge Ge 0.2756 1.4287 'International Tables Vol C Tables 4.2.6.8 and 6.1.1.4'
Cl Cl 0.1209 0.1224 'International Tables Vol C Tables 4.2.6.8 and 6.1.1.4'

loop_
_geom_angle_atom_site_label_1
_geom_angle_atom_site_label_2
_geom_angle_atom_site_label_3
_geom_angle
Cl3 Ge1 Cl2 102.598(17)
Cl3 Ge1 Cl1 101.743(17)
Cl2 Ge1 Cl1 103.22(3)
Cl3 Ge1 P1 101.912(18)
Cl2 Ge1 P1 116.55(2)
Cl1 Ge1 P1 127.134(19)
C1 N1 C9 122.17(9)
C1 N1 C4 114.81(9)
C9 N1 C4 123.01(9)
C1 P1 Ge1 107.74(4)
N1 C1 C2 109.59(10)
N1 C1 P1 116.65(8)
C2 C1 P1 133.40(8)
C1 C2 C5 114.07(10)
C1 C2 C6 109.25(10)
C5 C2 C6 109.25(10)
C1 C2 C3 102.04(9)
C5 C2 C3 109.34(10)
C6 C2 C3 112.82(11)
C4 C3 C2 107.79(10)
C4 C3 H3A 110.1
C2 C3 H3A 110.1
C4 C3 H3B 110.1
C2 C3 H3B 110.1
H3A C3 H3B 108.5
C2 C6 H6A 109.5
C2 C6 H6B 109.5
H6A C6 H6B 109.5
C2 C6 H6C 109.5
H6A C6 H6C 109.5
H6B C6 H6C 109.5
C2 C5 H5A 109.5
C2 C5 H5B 109.5
H5A C5 H5B 109.5
C2 C5 H5C 109.5
H5A C5 H5C 109.5
H5B C5 H5C 109.5
N1 C4 C7 111.20(10)
N1 C4 C8 111.29(10)
C7 C4 C8 108.78(10)
N1 C4 C3 100.35(9)
C7 C4 C3 112.35(11)
C8 C4 C3 112.72(11)
C4 C7 H7A 109.5
C4 C7 H7B 109.5
H7A C7 H7B 109.5
C4 C7 H7C 109.5
H7A C7 H7C 109.5
H7B C7 H7C 109.5
C10 C9 C14 121.78(10)
C10 C9 N1 120.11(10)
C14 C9 N1 118.10(9)
C4 C8 H8A 109.5
C4 C8 H8B 109.5
H8A C8 H8B 109.5
C4 C8 H8C 109.5
H8A C8 H8C 109.5
H8B C8 H8C 109.5
C11 C10 C9 117.88(10)
C11 C10 C15 118.03(10)
C9 C10 C15 124.08(10)
C12 C11 C10 121.21(10)
C12 C11 H11 119.4
C10 C11 H11 119.4
C11 C12 C13 119.92(10)
C11 C12 H12 120.0
C13 C12 H12 120.0
C12 C13 C14 121.39(11)
C12 C13 H13 119.3
C14 C13 H13 119.3
C13 C14 C9 117.70(10)
C13 C14 C18 118.26(10)
C9 C14 C18 123.96(10)
C10 C15 C17 110.77(10)
C10 C15 C16 111.41(9)
C17 C15 C16 109.87(10)
C10 C15 H15 108.2
C17 C15 H15 108.2
C16 C15 H15 108.2
C15 C16 H16A 109.5
C15 C16 H16B 109.5
H16A C16 H16B 109.5
C15 C16 H16C 109.5
H16A C16 H16C 109.5
H16B C16 H16C 109.5
C15 C17 H17A 109.5
C15 C17 H17B 109.5
H17A C17 H17B 109.5
C15 C17 H17C 109.5
H17A C17 H17C 109.5
H17B C17 H17C 109.5
C14 C18 C19 111.82(11)
C14 C18 C20 110.57(10)
C19 C18 C20 109.62(11)
C14 C18 H18 108.2
C19 C18 H18 108.2
C20 C18 H18 108.2
C18 C19 H19A 109.5
C18 C19 H19B 109.5
H19A C19 H19B 109.5
C18 C19 H19C 109.5
H19A C19 H19C 109.5
H19B C19 H19C 109.5
C18 C20 H20A 109.5
C18 C20 H20B 109.5
H20A C20 H20B 109.5
C18 C20 H20C 109.5
H20A C20 H20C 109.5
H20B C20 H20C 109.5

loop_
_geom_bond_atom_site_label_1
_geom_bond_atom_site_label_2
_geom_bond_distance
Ge1 Cl3 2.1649(6)
Ge1 Cl2 2.1690(6)
Ge1 Cl1 2.1695(6)
Ge1 P1 2.2524(5)
N1 C1 1.3366(14)
N1 C9 1.4550(14)
N1 C4 1.5115(16)
P1 C1 1.7653(12)
C1 C2 1.5300(15)
C2 C5 1.5321(17)
C2 C6 1.5386(18)
C2 C3 1.5465(17)
C3 C4 1.5294(17)
C3 H3A 0.9900
C3 H3B 0.9900
C6 H6A 0.9800
C6 H6B 0.9800
C6 H6C 0.9800
C5 H5A 0.9800
C5 H5B 0.9800
C5 H5C 0.9800
C4 C7 1.5257(18)
C4 C8 1.5259(18)
C7 H7A 0.9800
C7 H7B 0.9800
C7 H7C 0.9800
C9 C10 1.4087(15)
C9 C14 1.4140(15)
C8 H8A 0.9800
C8 H8B 0.9800
C8 H8C 0.9800
C10 C11 1.4023(16)
C10 C15 1.5203(16)
C11 C12 1.3882(17)
C11 H11 0.9500
C12 C13 1.3887(16)
C12 H12 0.9500
C13 C14 1.3992(16)
C13 H13 0.9500
C14 C18 1.5180(16)
C15 C17 1.5387(17)
C15 C16 1.5395(17)
C15 H15 1.0000
C16 H16A 0.9800
C16 H16B 0.9800
C16 H16C 0.9800
C17 H17A 0.9800
C17 H17B 0.9800
C17 H17C 0.9800
C18 C19 1.5377(19)
C18 C20 1.538(2)
C18 H18 1.0000
C19 H19A 0.9800
C19 H19B 0.9800
C19 H19C 0.9800
C20 H20A 0.9800
C20 H20B 0.9800
C20 H20C 0.9800
